data_7030171
loop_
_publ_author_name
'Liu, Ruina'
'Zhang, Congming'
'Li, Licun'
'Liao, Daizheng'
'Sutter, Jean-Pascal'

_publ_section_title
;
 Ligand substitution effect on single-molecule magnet behavior in
 dinuclear dysprosium complexes with radical functionalized phenol as
 bridging ligands.
;
_journal_issue 39
_journal_name_full 'Dalton transactions (Cambridge, England : 2003)'
_journal_page_first 12139
_journal_page_last 12144
_journal_paper_doi 10.1039/c2dt31310c
_journal_volume 41
_journal_year 2012
_chemical_formula_sum 'C46 H36 Dy2 F24 N4 O14'
_chemical_formula_weight 1649.79
_chemical_name_systematic
;
?
;
_space_group_IT_number 2
_symmetry_cell_setting triclinic
_symmetry_space_group_name_Hall '-P 1'
_symmetry_space_group_name_H-M 'P -1'
_atom_sites_solution_hydrogens geom
_atom_sites_solution_primary direct
_atom_sites_solution_secondary difmap
_audit_creation_method SHELXL-97
_cell_angle_alpha 68.93(3)
_cell_angle_beta 75.58(4)
_cell_angle_gamma 69.58(3)
_cell_formula_units_Z 1
_cell_length_a 10.276(5)
_cell_length_b 12.010(6)
_cell_length_c 13.240(7)
_cell_measurement_reflns_used 5168
_cell_measurement_temperature 113(2)
_cell_measurement_theta_max 27.3
_cell_measurement_theta_min 1.7
_cell_volume 1414.6(13)
_computing_cell_refinement CrystalClear
_computing_data_collection CrystalClear
_computing_data_reduction CrystalClear
_computing_molecular_graphics 'Bruker SHELXTL'
_computing_publication_material 'CrystalStructure 3.8'
_computing_structure_refinement 'SHELXL-97 (Sheldrick, 1997)'
_computing_structure_solution 'SHELXS-97 (Sheldrick, 1990)'
_diffrn_ambient_temperature 113(2)
_diffrn_detector_area_resol_mean 14.63
_diffrn_measured_fraction_theta_full 0.989
_diffrn_measured_fraction_theta_max 0.989
_diffrn_measurement_device_type 'Rigaku Saturn CCD area detector'
_diffrn_measurement_method '\w and \f scans'
_diffrn_radiation_monochromator multilayer
_diffrn_radiation_source 'rotating anode'
_diffrn_radiation_type MoK\a
_diffrn_radiation_wavelength 0.71073
_diffrn_reflns_av_R_equivalents 0.0936
_diffrn_reflns_av_sigmaI/netI 0.1977
_diffrn_reflns_limit_h_max 12
_diffrn_reflns_limit_h_min -13
_diffrn_reflns_limit_k_max 15
_diffrn_reflns_limit_k_min -15
_diffrn_reflns_limit_l_max 16
_diffrn_reflns_limit_l_min -16
_diffrn_reflns_number 12432
_diffrn_reflns_theta_full 27.00
_diffrn_reflns_theta_max 27.00
_diffrn_reflns_theta_min 1.90
_diffrn_standards_decay_% 0
_diffrn_standards_interval_count 0
_diffrn_standards_interval_time 0
_diffrn_standards_number 0
_exptl_absorpt_coefficient_mu 2.765
_exptl_absorpt_correction_T_max 0.8091
_exptl_absorpt_correction_T_min 0.6077
_exptl_absorpt_correction_type multi-scan
_exptl_absorpt_process_details CrystalClear
_exptl_crystal_colour Colorless
_exptl_crystal_density_diffrn 1.937
_exptl_crystal_density_method 'not measured'
_exptl_crystal_description Prism
_exptl_crystal_F_000 800
_exptl_crystal_size_max 0.20
_exptl_crystal_size_mid 0.14
_exptl_crystal_size_min 0.08
_refine_diff_density_max 2.686
_refine_diff_density_min -3.359
_refine_diff_density_rms 0.199
_refine_ls_extinction_coef 0.0011(2)
_refine_ls_extinction_expression Fc^*^=kFc[1+0.001xFc^2^\l^3^/sin(2\q)]^-1/4^
_refine_ls_extinction_method SHELXL
_refine_ls_goodness_of_fit_ref 1.008
_refine_ls_hydrogen_treatment constr
_refine_ls_matrix_type full
_refine_ls_number_parameters 578
_refine_ls_number_reflns 6113
_refine_ls_number_restraints 1512
_refine_ls_restrained_S_all 0.974
_refine_ls_R_factor_all 0.1027
_refine_ls_R_factor_gt 0.0765
_refine_ls_shift/su_max 0.001
_refine_ls_shift/su_mean 0.000
_refine_ls_structure_factor_coef Fsqd
_refine_ls_weighting_details 'calc w=1/[\s^2^(Fo^2^)+(0.0170P)^2^+0.0000P] where P=(Fo^2^+2Fc^2^)/3'
_refine_ls_weighting_scheme calc
_refine_ls_wR_factor_gt 0.1205
_refine_ls_wR_factor_ref 0.1322
_reflns_number_gt 3687
_reflns_number_total 6113
_reflns_threshold_expression >2sigma(I)
_cod_data_source_file c2dt31310c.txt
_cod_data_source_block complex1
_cod_depositor_comments
;
The following automatic conversions were performed:

'_symmetry_cell_setting' value 'Triclinic' changed to 'triclinic'
according to
/usr/data/users/saulius/automatic-downloads/retrospective/RSC/lib/dictionaries/cif_core.dic
dictionary named 'cif_core.dic' version 2.4.2 from
2011-04-26.

'_exptl_absorpt_correction_type' value 'MULTI-SCAN'
changed to 'multi-scan' according to
/usr/data/users/saulius/automatic-downloads/retrospective/RSC/lib/dictionaries/cif_core.dic
dictionary named 'cif_core.dic' version 2.4.2 from 2011-04-26.

Automatic conversion script
Id: cif_fix_values 2281 2013-09-26 08:29:07Z andrius 
;
_cod_original_cell_volume 1414.6(12)
_cod_original_sg_symbol_H-M p-1
_cod_database_code 7030171

loop_
_symmetry_equiv_pos_as_xyz
'x, y, z'
'-x, -y, -z'

loop_
_atom_site_label
_atom_site_type_symbol
_atom_site_fract_x
_atom_site_fract_y
_atom_site_fract_z
_atom_site_U_iso_or_equiv
_atom_site_adp_type
_atom_site_occupancy
_atom_site_symmetry_multiplicity
_atom_site_calc_flag
_atom_site_refinement_flags
_atom_site_disorder_assembly
_atom_site_disorder_group
Dy1 Dy 0.41151(4) 0.63463(4) 0.38766(4) 0.03250(18) Uani 1 1 d . . .
O1 O 0.3935(6) 0.4582(6) 0.5305(5) 0.0312(16) Uani 1 1 d . . .
O2 O 0.2122(6) 0.7029(6) 0.4945(5) 0.0383(19) Uani 1 1 d . A .
O3 O 0.0426(9) 0.4800(9) 0.8326(8) 0.093(3) Uani 1 1 d U A .
O4 O 0.3839(6) 0.5224(6) 0.2915(6) 0.0370(17) Uani 1 1 d . . .
O5 O 0.2635(6) 0.7741(6) 0.2618(6) 0.0424(19) Uani 1 1 d . . .
O6 O 0.5717(6) 0.6745(6) 0.2308(5) 0.0404(18) Uani 1 1 d U . .
O7 O 0.4486(6) 0.8181(6) 0.3733(6) 0.0395(19) Uani 1 1 d . . .
N1 N 0.1716(7) 0.6674(8) 0.5976(7) 0.035(2) Uani 1 1 d . . .
N2 N 0.0900(8) 0.5665(9) 0.7564(8) 0.046(2) Uani 1 1 d U . .
C1 C 0.1399(9) 0.5628(11) 0.6536(9) 0.044(3) Uani 1 1 d U A .
C2 C 0.1610(12) 0.7429(13) 0.6673(15) 0.045(4) Uani 0.713(5) 1 d PDU A 1
C3 C 0.0653(11) 0.6862(19) 0.7719(11) 0.039(3) Uani 0.713(5) 1 d PDU A 1
C4 C 0.3110(11) 0.7212(13) 0.6855(12) 0.036(3) Uani 0.713(5) 1 d PDU A 1
H4A H 0.3485 0.6343 0.7281 0.055 Uiso 0.713(5) 1 calc PR A 1
H4B H 0.3099 0.7765 0.7252 0.055 Uiso 0.713(5) 1 calc PR A 1
H4C H 0.3704 0.7390 0.6146 0.055 Uiso 0.713(5) 1 calc PR A 1
C5 C 0.0991(15) 0.8806(12) 0.6100(11) 0.047(4) Uani 0.713(5) 1 d PDU A 1
H5A H 0.1676 0.9101 0.5488 0.070 Uiso 0.713(5) 1 calc PR A 1
H5B H 0.0763 0.9280 0.6619 0.070 Uiso 0.713(5) 1 calc PR A 1
H5C H 0.0137 0.8923 0.5824 0.070 Uiso 0.713(5) 1 calc PR A 1
C6 C 0.1041(15) 0.6682(15) 0.8827(11) 0.056(4) Uani 0.713(5) 1 d PDU A 1
H6A H 0.0360 0.6347 0.9418 0.084 Uiso 0.713(5) 1 calc PR A 1
H6B H 0.1028 0.7485 0.8865 0.084 Uiso 0.713(5) 1 calc PR A 1
H6C H 0.1981 0.6099 0.8904 0.084 Uiso 0.713(5) 1 calc PR A 1
C7 C -0.0907(11) 0.7575(14) 0.7695(12) 0.044(4) Uani 0.713(5) 1 d PDU A 1
H7A H -0.1205 0.7558 0.7054 0.066 Uiso 0.713(5) 1 calc PR A 1
H7B H -0.1053 0.8440 0.7654 0.066 Uiso 0.713(5) 1 calc PR A 1
H7C H -0.1459 0.7182 0.8361 0.066 Uiso 0.713(5) 1 calc PR A 1
C2' C 0.130(3) 0.751(4) 0.670(4) 0.042(6) Uani 0.287(5) 1 d PDU A 2
C3' C 0.106(3) 0.675(5) 0.794(3) 0.046(6) Uani 0.287(5) 1 d PDU A 2
C4' C 0.239(4) 0.823(4) 0.638(3) 0.051(7) Uani 0.287(5) 1 d PDU A 2
H4'A H 0.3269 0.7769 0.6032 0.076 Uiso 0.287(5) 1 calc PR A 2
H4'B H 0.2560 0.8330 0.7033 0.076 Uiso 0.287(5) 1 calc PR A 2
H4'C H 0.2039 0.9055 0.5864 0.076 Uiso 0.287(5) 1 calc PR A 2
C5' C -0.009(3) 0.841(3) 0.633(3) 0.048(7) Uani 0.287(5) 1 d PDU A 2
H5'A H -0.0210 0.8316 0.5658 0.072 Uiso 0.287(5) 1 calc PR A 2
H5'B H -0.0098 0.9270 0.6199 0.072 Uiso 0.287(5) 1 calc PR A 2
H5'C H -0.0868 0.8223 0.6905 0.072 Uiso 0.287(5) 1 calc PR A 2
C6' C 0.241(3) 0.607(4) 0.847(3) 0.061(8) Uani 0.287(5) 1 d PDU A 2
H6'A H 0.2169 0.5659 0.9248 0.092 Uiso 0.287(5) 1 calc PR A 2
H6'B H 0.2899 0.6672 0.8384 0.092 Uiso 0.287(5) 1 calc PR A 2
H6'C H 0.3019 0.5442 0.8112 0.092 Uiso 0.287(5) 1 calc PR A 2
C7' C -0.041(3) 0.705(3) 0.859(3) 0.056(8) Uani 0.287(5) 1 d PDU A 2
H7'A H -0.0770 0.7951 0.8484 0.084 Uiso 0.287(5) 1 calc PR A 2
H7'B H -0.0369 0.6606 0.9367 0.084 Uiso 0.287(5) 1 calc PR A 2
H7'C H -0.1044 0.6793 0.8330 0.084 Uiso 0.287(5) 1 calc PR A 2
C8 C 0.1514(10) 0.4585(10) 0.6131(8) 0.039(3) Uani 1 1 d . . .
C9 C 0.2798(9) 0.4147(10) 0.5471(9) 0.039(3) Uani 1 1 d . A .
C10 C 0.2868(9) 0.3230(10) 0.5099(8) 0.036(3) Uani 1 1 d . . .
H10 H 0.3699 0.2909 0.4658 0.044 Uiso 1 1 calc R A .
C11 C 0.1757(10) 0.2736(9) 0.5343(8) 0.043(3) Uani 1 1 d . A .
H11 H 0.1838 0.2079 0.5071 0.051 Uiso 1 1 calc R . .
C12 C 0.0546(10) 0.3181(10) 0.5969(9) 0.044(3) Uani 1 1 d . . .
H12 H -0.0215 0.2838 0.6136 0.053 Uiso 1 1 calc R A .
C13 C 0.0447(9) 0.4108(10) 0.6342(9) 0.042(3) Uani 1 1 d . A .
H13 H -0.0399 0.4433 0.6767 0.051 Uiso 1 1 calc R . .
C15 C 0.2258(10) 0.7670(10) 0.1792(9) 0.041(3) Uani 1 1 d . A .
C16 C 0.2606(10) 0.6604(10) 0.1491(9) 0.049(3) Uani 1 1 d . . .
H16 H 0.2284 0.6654 0.0858 0.059 Uiso 1 1 calc R . .
C17 C 0.3397(9) 0.5476(10) 0.2068(8) 0.035(3) Uani 1 1 d . A .
C20 C 0.6056(11) 0.7671(11) 0.1745(9) 0.047(3) Uani 1 1 d U A .
C21 C 0.5797(11) 0.8818(10) 0.1951(9) 0.051(3) Uani 1 1 d . . .
H21 H 0.6140 0.9473 0.1429 0.061 Uiso 1 1 calc R . .
C22 C 0.5013(11) 0.8945(11) 0.2958(10) 0.046(3) Uani 1 1 d . A .
C14 C 0.1370(9) 0.8864(8) 0.1099(7) 0.066(4) Uani 1 1 d DU . .
F1 F 0.0852(15) 0.9729(10) 0.1588(10) 0.096(4) Uani 0.713(5) 1 d PDU A 1
F2 F 0.2114(11) 0.9309(12) 0.0158(9) 0.121(5) Uani 0.713(5) 1 d PDU A 1
F3 F 0.0329(13) 0.8658(10) 0.0853(14) 0.106(5) Uani 0.713(5) 1 d PDU A 1
F1' F 0.189(3) 0.9792(19) 0.092(3) 0.092(7) Uani 0.287(5) 1 d PDU A 2
F2' F 0.115(3) 0.888(2) 0.0156(16) 0.069(7) Uani 0.287(5) 1 d PDU A 2
F3' F 0.0127(19) 0.912(3) 0.1706(19) 0.090(8) Uani 0.287(5) 1 d PDU A 2
C18 C 0.3639(8) 0.4368(8) 0.1645(7) 0.065(4) Uani 1 1 d DU . .
F4 F 0.4993(7) 0.3922(11) 0.1330(9) 0.088(4) Uani 0.713(5) 1 d PDU A 1
F5 F 0.2993(10) 0.4658(14) 0.0798(7) 0.066(4) Uani 0.713(5) 1 d PDU A 1
F6 F 0.3212(12) 0.3455(10) 0.2420(9) 0.096(5) Uani 0.713(5) 1 d PDU A 1
F4' F 0.4757(18) 0.438(3) 0.0892(18) 0.081(8) Uani 0.287(5) 1 d PDU A 2
F5' F 0.261(2) 0.443(4) 0.119(2) 0.084(8) Uani 0.287(5) 1 d PDU A 2
F6' F 0.393(3) 0.3272(19) 0.240(2) 0.076(7) Uani 0.287(5) 1 d PDU A 2
C19 C 0.6816(9) 0.7669(7) 0.0585(7) 0.069(3) Uani 1 1 d DU . .
F7 F 0.7117(10) 0.6584(7) 0.0427(8) 0.062(3) Uani 0.713(5) 1 d PDU A 1
F8 F 0.6128(12) 0.8528(10) -0.0177(8) 0.111(5) Uani 0.713(5) 1 d PDU A 1
F9 F 0.8054(9) 0.7885(11) 0.0453(9) 0.084(3) Uani 0.713(5) 1 d PDU A 1
F7' F 0.7918(19) 0.6727(16) 0.053(2) 0.105(9) Uani 0.287(5) 1 d PDU A 2
F8' F 0.5821(19) 0.753(3) 0.0190(18) 0.090(7) Uani 0.287(5) 1 d PDU A 2
F9' F 0.708(3) 0.8705(14) -0.0078(18) 0.087(8) Uani 0.287(5) 1 d PDU A 2
C23 C 0.4895(8) 1.0133(9) 0.3199(7) 0.067(4) Uani 1 1 d DU . .
F10 F 0.5077(12) 1.1053(11) 0.2313(8) 0.109(5) Uani 0.713(5) 1 d PDU A 1
F11 F 0.5821(9) 0.9933(10) 0.3832(8) 0.075(3) Uani 0.713(5) 1 d PDU A 1
F12 F 0.3634(7) 1.0535(10) 0.3729(8) 0.064(3) Uani 0.713(5) 1 d PDU A 1
F10' F 0.573(2) 1.078(2) 0.250(2) 0.078(8) Uani 0.287(5) 1 d PDU A 2
F11' F 0.508(3) 1.000(3) 0.4189(13) 0.096(8) Uani 0.287(5) 1 d PDU A 2
F12' F 0.3595(12) 1.080(3) 0.307(2) 0.093(9) Uani 0.287(5) 1 d PDU A 2

loop_
_atom_site_aniso_label
_atom_site_aniso_U_11
_atom_site_aniso_U_22
_atom_site_aniso_U_33
_atom_site_aniso_U_23
_atom_site_aniso_U_13
_atom_site_aniso_U_12
Dy1 0.0298(3) 0.0312(3) 0.0342(3) -0.0160(3) -0.0031(2) -0.0005(2)
O1 0.026(3) 0.030(4) 0.031(4) -0.011(3) 0.007(3) -0.007(3)
O2 0.023(3) 0.043(5) 0.033(4) -0.014(4) 0.012(3) 0.001(3)
O3 0.121(8) 0.064(6) 0.083(8) -0.014(6) 0.006(6) -0.036(6)
O4 0.044(4) 0.023(4) 0.047(5) -0.012(4) -0.015(4) -0.005(3)
O5 0.044(4) 0.030(4) 0.049(5) -0.017(4) -0.011(4) 0.004(3)
O6 0.047(4) 0.033(4) 0.033(4) -0.013(3) 0.009(3) -0.007(3)
O7 0.035(4) 0.027(4) 0.055(5) -0.018(4) 0.003(4) -0.009(3)
N1 0.030(5) 0.033(5) 0.042(6) -0.025(5) 0.004(4) -0.001(4)
N2 0.034(5) 0.052(6) 0.047(6) -0.025(5) 0.001(4) 0.000(4)
C1 0.025(5) 0.045(6) 0.050(6) -0.020(5) 0.012(4) -0.002(4)
C2 0.037(7) 0.044(7) 0.049(7) -0.030(6) 0.002(6) 0.006(6)
C3 0.026(6) 0.050(6) 0.038(7) -0.020(5) -0.007(6) 0.003(6)
C4 0.032(7) 0.038(8) 0.047(8) -0.026(7) -0.009(6) -0.003(6)
C5 0.052(7) 0.033(7) 0.041(7) -0.026(6) 0.001(6) 0.017(6)
C6 0.048(8) 0.059(9) 0.059(9) -0.035(7) -0.001(7) 0.000(7)
C7 0.021(6) 0.053(8) 0.048(8) -0.028(7) -0.003(6) 0.014(6)
C2' 0.037(7) 0.042(8) 0.045(8) -0.025(6) -0.002(7) 0.000(6)
C3' 0.035(9) 0.044(9) 0.051(9) -0.024(9) -0.001(9) 0.004(9)
C4' 0.049(12) 0.050(12) 0.054(12) -0.027(11) 0.005(11) -0.012(11)
C5' 0.048(11) 0.035(11) 0.049(12) -0.012(11) -0.015(11) 0.008(11)
C6' 0.052(12) 0.055(12) 0.059(12) -0.019(11) -0.008(11) 0.007(11)
C7' 0.046(12) 0.049(12) 0.059(12) -0.029(11) -0.004(11) 0.014(11)
C8 0.037(6) 0.046(7) 0.035(6) -0.022(6) -0.003(5) -0.002(5)
C9 0.018(5) 0.051(7) 0.052(7) -0.034(6) -0.010(5) 0.006(5)
C10 0.023(5) 0.045(7) 0.043(7) -0.020(6) -0.004(5) -0.005(5)
C11 0.056(7) 0.029(6) 0.044(7) -0.012(6) -0.016(6) -0.007(5)
C12 0.042(6) 0.035(7) 0.056(8) -0.005(6) -0.016(6) -0.015(5)
C13 0.032(6) 0.044(7) 0.051(7) -0.020(6) 0.009(5) -0.017(5)
C15 0.040(6) 0.037(7) 0.048(7) -0.016(6) -0.019(5) 0.001(5)
C16 0.049(7) 0.058(9) 0.042(7) -0.026(7) -0.017(6) 0.001(6)
C17 0.034(6) 0.037(7) 0.037(6) -0.023(6) -0.008(5) 0.003(4)
C20 0.058(6) 0.039(6) 0.038(4) -0.013(5) 0.009(4) -0.016(5)
C21 0.083(9) 0.027(7) 0.043(7) -0.007(6) -0.006(6) -0.022(6)
C22 0.040(7) 0.038(7) 0.060(9) -0.022(7) -0.011(6) -0.002(5)
C14 0.070(8) 0.040(7) 0.083(10) -0.025(7) -0.037(8) 0.014(6)
F1 0.110(8) 0.048(7) 0.106(8) -0.039(6) -0.040(7) 0.039(6)
F2 0.133(9) 0.072(8) 0.085(8) 0.016(7) -0.022(8) 0.022(7)
F3 0.112(9) 0.067(8) 0.142(11) 0.006(9) -0.094(8) -0.015(7)
F1' 0.141(15) 0.040(12) 0.100(15) -0.013(12) -0.052(13) -0.014(12)
F2' 0.099(15) 0.044(12) 0.068(13) -0.015(11) -0.052(12) -0.001(12)
F3' 0.114(14) 0.038(13) 0.104(15) -0.016(12) -0.043(13) 0.008(11)
C18 0.084(9) 0.057(8) 0.063(9) -0.036(7) -0.024(7) -0.004(7)
F4 0.092(7) 0.077(10) 0.085(9) -0.058(7) -0.036(6) 0.037(6)
F5 0.100(8) 0.051(8) 0.058(7) -0.030(6) -0.029(6) -0.008(6)
F6 0.168(11) 0.032(7) 0.082(8) -0.013(6) -0.045(9) -0.007(7)
F4' 0.123(15) 0.048(13) 0.061(13) -0.038(11) -0.004(12) 0.006(12)
F5' 0.124(14) 0.053(13) 0.099(15) -0.045(12) -0.047(13) -0.010(12)
F6' 0.139(15) 0.039(12) 0.060(13) -0.013(11) -0.051(13) -0.013(12)
C19 0.096(8) 0.068(9) 0.032(4) -0.009(4) 0.014(4) -0.033(6)
F7 0.062(6) 0.093(8) 0.048(6) -0.049(6) 0.024(5) -0.037(5)
F8 0.132(8) 0.116(9) 0.038(4) -0.017(6) 0.001(6) 0.005(7)
F9 0.083(6) 0.080(8) 0.080(7) -0.045(7) 0.045(4) -0.029(6)
F7' 0.107(13) 0.094(12) 0.072(12) -0.026(11) 0.034(11) -0.012(11)
F8' 0.145(15) 0.086(14) 0.040(12) -0.032(11) 0.015(12) -0.041(13)
F9' 0.095(14) 0.094(14) 0.044(12) -0.015(12) 0.009(12) -0.013(13)
C23 0.083(8) 0.041(8) 0.077(10) -0.028(8) -0.009(6) -0.011(7)
F10 0.164(11) 0.045(8) 0.096(9) -0.023(7) 0.002(9) -0.014(9)
F11 0.071(7) 0.058(7) 0.123(9) -0.065(7) -0.009(6) -0.014(6)
F12 0.052(6) 0.036(6) 0.102(9) -0.042(7) -0.015(5) 0.016(4)
F10' 0.079(13) 0.031(12) 0.123(15) -0.038(12) 0.016(13) -0.021(11)
F11' 0.112(15) 0.068(13) 0.116(14) -0.045(13) -0.008(14) -0.022(13)
F12' 0.077(13) 0.050(13) 0.147(16) -0.048(14) -0.003(13) -0.001(11)

loop_
_atom_type_symbol
_atom_type_description
_atom_type_scat_dispersion_real
_atom_type_scat_dispersion_imag
_atom_type_scat_source
C C 0.0033 0.0016 'International Tables Vol C Tables 4.2.6.8 and 6.1.1.4'
H H 0.0000 0.0000 'International Tables Vol C Tables 4.2.6.8 and 6.1.1.4'
Dy Dy -0.1892 4.4098 'International Tables Vol C Tables 4.2.6.8 and 6.1.1.4'
F F 0.0171 0.0103 'International Tables Vol C Tables 4.2.6.8 and 6.1.1.4'
N N 0.0061 0.0033 'International Tables Vol C Tables 4.2.6.8 and 6.1.1.4'
O O 0.0106 0.0060 'International Tables Vol C Tables 4.2.6.8 and 6.1.1.4'

loop_
_geom_angle_atom_site_label_1
_geom_angle_atom_site_label_2
_geom_angle_atom_site_label_3
_geom_angle
_geom_angle_site_symmetry_1
_geom_angle_site_symmetry_3
O1 Dy1 O2 115.8(2) 2_666 .
O1 Dy1 O4 112.9(2) 2_666 .
O2 Dy1 O4 112.3(2) . .
O1 Dy1 O7 85.2(2) 2_666 .
O2 Dy1 O7 83.5(2) . .
O4 Dy1 O7 144.3(3) . .
O1 Dy1 O1 68.1(3) 2_666 .
O2 Dy1 O1 76.3(2) . .
O4 Dy1 O1 81.5(2) . .
O7 Dy1 O1 134.1(2) . .
O1 Dy1 O5 159.0(2) 2_666 .
O2 Dy1 O5 77.0(2) . .
O4 Dy1 O5 73.7(2) . .
O7 Dy1 O5 79.6(2) . .
O1 Dy1 O5 132.8(2) . .
O1 Dy1 O6 83.0(2) 2_666 .
O2 Dy1 O6 149.7(2) . .
O4 Dy1 O6 77.7(2) . .
O7 Dy1 O6 74.2(2) . .
O1 Dy1 O6 134.0(2) . .
O5 Dy1 O6 78.9(2) . .
O1 Dy1 Dy1 34.46(16) 2_666 2_666
O2 Dy1 Dy1 96.62(17) . 2_666
O4 Dy1 Dy1 98.20(17) . 2_666
O7 Dy1 Dy1 112.02(18) . 2_666
O1 Dy1 Dy1 33.59(15) . 2_666
O5 Dy1 Dy1 166.31(17) . 2_666
O6 Dy1 Dy1 110.56(17) . 2_666
C9 O1 Dy1 128.3(6) . 2_666
C9 O1 Dy1 119.2(6) . .
Dy1 O1 Dy1 111.9(3) 2_666 .
N1 O2 Dy1 132.8(5) . .
C17 O4 Dy1 135.2(7) . .
C15 O5 Dy1 133.6(6) . .
C20 O6 Dy1 132.9(7) . .
C22 O7 Dy1 132.8(7) . .
O2 N1 C1 126.4(9) . .
O2 N1 C2 121.0(10) . .
C1 N1 C2 112.6(10) . .
O2 N1 C2' 123.5(14) . .
C1 N1 C2' 109.5(14) . .
C2 N1 C2' 11.2(13) . .
O3 N2 C1 123.8(11) . .
O3 N2 C3 120.6(10) . .
C1 N2 C3 114.5(11) . .
O3 N2 C3' 116.7(15) . .
C1 N2 C3' 119.1(16) . .
C3 N2 C3' 18.4(11) . .
N1 C1 N2 107.6(10) . .
N1 C1 C8 127.8(10) . .
N2 C1 C8 124.6(11) . .
N1 C2 C5 110.4(13) . .
N1 C2 C4 106.8(11) . .
C5 C2 C4 109.0(12) . .
N1 C2 C3 101.1(12) . .
C5 C2 C3 114.6(13) . .
C4 C2 C3 114.5(12) . .
N2 C3 C7 108.8(12) . .
N2 C3 C6 110.4(13) . .
C7 C3 C6 108.9(11) . .
N2 C3 C2 98.9(11) . .
C7 C3 C2 112.6(12) . .
C6 C3 C2 116.6(14) . .
N1 C2' C5' 102(3) . .
N1 C2' C4' 108(3) . .
C5' C2' C4' 109(3) . .
N1 C2' C3' 111(3) . .
C5' C2' C3' 110(3) . .
C4' C2' C3' 116(4) . .
C7' C3' C6' 124(3) . .
C7' C3' C2' 119(3) . .
C6' C3' C2' 114(3) . .
C7' C3' N2 97(3) . .
C6' C3' N2 101(3) . .
C2' C3' N2 89(3) . .
C2' C4' H4'A 109.5 . .
C2' C4' H4'B 109.5 . .
H4'A C4' H4'B 109.5 . .
C2' C4' H4'C 109.5 . .
H4'A C4' H4'C 109.5 . .
H4'B C4' H4'C 109.5 . .
C2' C5' H5'A 109.5 . .
C2' C5' H5'B 109.5 . .
H5'A C5' H5'B 109.5 . .
C2' C5' H5'C 109.5 . .
H5'A C5' H5'C 109.5 . .
H5'B C5' H5'C 109.5 . .
C3' C6' H6'A 109.5 . .
C3' C6' H6'B 109.5 . .
H6'A C6' H6'B 109.5 . .
C3' C6' H6'C 109.5 . .
H6'A C6' H6'C 109.5 . .
H6'B C6' H6'C 109.5 . .
C3' C7' H7'A 109.5 . .
C3' C7' H7'B 109.5 . .
H7'A C7' H7'B 109.5 . .
C3' C7' H7'C 109.5 . .
H7'A C7' H7'C 109.5 . .
H7'B C7' H7'C 109.5 . .
C13 C8 C9 121.4(10) . .
C13 C8 C1 121.3(9) . .
C9 C8 C1 117.3(9) . .
C10 C9 O1 121.9(8) . .
C10 C9 C8 116.3(10) . .
O1 C9 C8 121.6(9) . .
C9 C10 C11 121.4(9) . .
C9 C10 H10 119.3 . .
C11 C10 H10 119.3 . .
C12 C11 C10 120.8(10) . .
C12 C11 H11 119.6 . .
C10 C11 H11 119.6 . .
C13 C12 C11 118.9(10) . .
C13 C12 H12 120.6 . .
C11 C12 H12 120.6 . .
C8 C13 C12 121.3(10) . .
C8 C13 H13 119.4 . .
C12 C13 H13 119.4 . .
O5 C15 C16 125.3(10) . .
O5 C15 C14 116.5(9) . .
C16 C15 C14 118.2(9) . .
C17 C16 C15 122.7(10) . .
C17 C16 H16 118.7 . .
C15 C16 H16 118.7 . .
O4 C17 C16 127.8(10) . .
O4 C17 C18 116.0(9) . .
C16 C17 C18 115.9(9) . .
O6 C20 C21 130.4(11) . .
O6 C20 C19 116.4(9) . .
C21 C20 C19 113.1(10) . .
C22 C21 C20 117.4(11) . .
C22 C21 H21 121.3 . .
C20 C21 H21 121.3 . .
O7 C22 C21 129.5(11) . .
O7 C22 C23 114.6(10) . .
C21 C22 C23 115.6(10) . .
F1 C14 F2' 129.0(14) . .
F1 C14 F3 108.7(7) . .
F2' C14 F3 49.9(10) . .
F1 C14 F1' 55.1(11) . .
F2' C14 F1' 107.8(8) . .
F3 C14 F1' 139.5(14) . .
F1 C14 F2 107.9(7) . .
F2' C14 F2 57.2(10) . .
F3 C14 F2 106.4(7) . .
F1' C14 F2 57.2(11) . .
F1 C14 F3' 52.4(11) . .
F2' C14 F3' 107.4(8) . .
F3 C14 F3' 62.5(11) . .
F1' C14 F3' 106.5(8) . .
F2 C14 F3' 142.9(13) . .
F1 C14 C15 112.3(9) . .
F2' C14 C15 118.5(13) . .
F3 C14 C15 110.4(9) . .
F1' C14 C15 110.1(13) . .
F2 C14 C15 110.9(9) . .
F3' C14 C15 106.0(13) . .
F5' C18 F4' 107.7(8) . .
F5' C18 F4 126.0(19) . .
F4' C18 F4 29.2(11) . .
F5' C18 F6' 107.2(8) . .
F4' C18 F6' 107.1(8) . .
F4 C18 F6' 79.3(12) . .
F5' C18 F6 82.8(16) . .
F4' C18 F6 132.6(15) . .
F4 C18 F6 107.7(7) . .
F6' C18 F6 30.0(12) . .
F5' C18 F5 26.7(14) . .
F4' C18 F5 83.1(14) . .
F4 C18 F5 106.8(7) . .
F6' C18 F5 126(2) . .
F6 C18 F5 107.2(7) . .
F5' C18 C17 115.0(18) . .
F4' C18 C17 105.6(16) . .
F4 C18 C17 109.7(9) . .
F6' C18 C17 113.7(17) . .
F6 C18 C17 111.2(10) . .
F5 C18 C17 113.9(10) . .
F8 C19 F7' 130.6(15) . .
F8 C19 F7 109.3(7) . .
F7' C19 F7 42.5(11) . .
F8 C19 F9' 50.9(9) . .
F7' C19 F9' 109.8(8) . .
F7 C19 F9' 129.9(14) . .
F8 C19 F8' 56.0(10) . .
F7' C19 F8' 106.9(8) . .
F7 C19 F8' 65.5(10) . .
F9' C19 F8' 105.8(8) . .
F8 C19 F9 107.1(7) . .
F7' C19 F9 64.5(10) . .
F7 C19 F9 105.7(7) . .
F9' C19 F9 57.3(10) . .
F8' C19 F9 151.3(13) . .
F8 C19 C20 113.1(9) . .
F7' C19 C20 115.6(14) . .
F7 C19 C20 112.4(8) . .
F9' C19 C20 117.6(13) . .
F8' C19 C20 99.5(12) . .
F9 C19 C20 108.9(8) . .
F12' C23 F11' 108.5(8) . .
F12' C23 F10 78.2(12) . .
F11' C23 F10 126(2) . .
F12' C23 F10' 107.5(8) . .
F11' C23 F10' 107.3(8) . .
F10 C23 F10' 30.5(12) . .
F12' C23 F11 138.1(14) . .
F11' C23 F11 34.3(12) . .
F10 C23 F11 107.5(7) . .
F10' C23 F11 79.9(14) . .
F12' C23 F12 36.4(11) . .
F11' C23 F12 73.7(11) . .
F10 C23 F12 107.1(7) . .
F10' C23 F12 129.1(16) . .
F11 C23 F12 106.9(7) . .
F12' C23 C22 102.9(15) . .
F11' C23 C22 116.5(16) . .
F10 C23 C22 113.5(11) . .
F10' C23 C22 113.7(16) . .
F11 C23 C22 111.6(9) . .
F12 C23 C22 110.0(8) . .

loop_
_geom_bond_atom_site_label_1
_geom_bond_atom_site_label_2
_geom_bond_distance
_geom_bond_site_symmetry_2
Dy1 O1 2.255(6) 2_666
Dy1 O2 2.256(5) .
Dy1 O4 2.280(6) .
Dy1 O7 2.298(7) .
Dy1 O1 2.306(6) .
Dy1 O5 2.318(7) .
Dy1 O6 2.321(6) .
Dy1 Dy1 3.780(2) 2_666
O1 C9 1.379(11) .
O1 Dy1 2.255(6) 2_666
O2 N1 1.281(9) .
O3 N2 1.300(11) .
O4 C17 1.213(10) .
O5 C15 1.286(11) .
O6 C20 1.208(12) .
O7 C22 1.257(12) .
N1 C1 1.314(12) .
N1 C2 1.47(2) .
N1 C2' 1.52(6) .
N2 C1 1.340(12) .
N2 C3 1.45(2) .
N2 C3' 1.62(6) .
C1 C8 1.490(13) .
C2 C5 1.523(9) .
C2 C4 1.537(9) .
C2 C3 1.567(15) .
C3 C7 1.534(8) .
C3 C6 1.537(9) .
C4 H4A 0.9800 .
C4 H4B 0.9800 .
C4 H4C 0.9800 .
C5 H5A 0.9800 .
C5 H5B 0.9800 .
C5 H5C 0.9800 .
C6 H6A 0.9800 .
C6 H6B 0.9800 .
C6 H6C 0.9800 .
C7 H7A 0.9800 .
C7 H7B 0.9800 .
C7 H7C 0.9800 .
C2' C5' 1.531(10) .
C2' C4' 1.533(10) .
C2' C3' 1.571(17) .
C3' C7' 1.536(10) .
C3' C6' 1.539(10) .
C4' H4'A 0.9800 .
C4' H4'B 0.9800 .
C4' H4'C 0.9800 .
C5' H5'A 0.9800 .
C5' H5'B 0.9800 .
C5' H5'C 0.9800 .
C6' H6'A 0.9800 .
C6' H6'B 0.9800 .
C6' H6'C 0.9800 .
C7' H7'A 0.9800 .
C7' H7'B 0.9800 .
C7' H7'C 0.9800 .
C8 C13 1.334(12) .
C8 C9 1.433(11) .
C9 C10 1.333(12) .
C10 C11 1.383(12) .
C10 H10 0.9500 .
C11 C12 1.365(11) .
C11 H11 0.9500 .
C12 C13 1.336(13) .
C12 H12 0.9500 .
C13 H13 0.9500 .
C15 C16 1.379(12) .
C15 C14 1.513(13) .
C16 C17 1.370(13) .
C16 H16 0.9500 .
C17 C18 1.542(12) .
C20 C21 1.421(13) .
C20 C19 1.540(12) .
C21 C22 1.405(13) .
C21 H21 0.9500 .
C22 C23 1.530(13) .
C14 F1 1.307(7) .
C14 F2' 1.313(7) .
C14 F3 1.315(7) .
C14 F1' 1.321(7) .
C14 F2 1.324(7) .
C14 F3' 1.328(7) .
C18 F5' 1.317(8) .
C18 F4' 1.320(7) .
C18 F4 1.322(7) .
C18 F6' 1.323(8) .
C18 F6 1.323(7) .
C18 F5 1.323(7) .
C19 F8 1.297(7) .
C19 F7' 1.301(7) .
C19 F7 1.312(7) .
C19 F9' 1.314(7) .
C19 F8' 1.339(7) .
C19 F9 1.342(7) .
C23 F12' 1.314(7) .
C23 F11' 1.317(7) .
C23 F10 1.318(7) .
C23 F10' 1.322(8) .
C23 F11 1.325(7) .
C23 F12 1.326(7) .

loop_
_geom_torsion_atom_site_label_1
_geom_torsion_atom_site_label_2
_geom_torsion_atom_site_label_3
_geom_torsion_atom_site_label_4
_geom_torsion
_geom_torsion_site_symmetry_1
_geom_torsion_site_symmetry_4
O1 Dy1 O1 C9 -172.3(7) 2_666 .
O2 Dy1 O1 C9 62.2(6) . .
O4 Dy1 O1 C9 -53.4(6) . .
O7 Dy1 O1 C9 128.7(6) . .
O5 Dy1 O1 C9 4.9(7) . .
O6 Dy1 O1 C9 -117.2(6) . .
Dy1 Dy1 O1 C9 -172.3(7) 2_666 .
O1 Dy1 O1 Dy1 0.0 2_666 2_666
O2 Dy1 O1 Dy1 -125.5(3) . 2_666
O4 Dy1 O1 Dy1 119.0(3) . 2_666
O7 Dy1 O1 Dy1 -58.9(4) . 2_666
O5 Dy1 O1 Dy1 177.3(2) . 2_666
O6 Dy1 O1 Dy1 55.2(4) . 2_666
O1 Dy1 O2 N1 -27.7(9) 2_666 .
O4 Dy1 O2 N1 104.1(9) . .
O7 Dy1 O2 N1 -109.1(9) . .
O1 Dy1 O2 N1 29.3(8) . .
O5 Dy1 O2 N1 170.1(9) . .
O6 Dy1 O2 N1 -151.6(7) . .
Dy1 Dy1 O2 N1 2.4(9) 2_666 .
O1 Dy1 O4 C17 -143.9(9) 2_666 .
O2 Dy1 O4 C17 82.9(9) . .
O7 Dy1 O4 C17 -28.3(11) . .
O1 Dy1 O4 C17 154.3(9) . .
O5 Dy1 O4 C17 14.9(9) . .
O6 Dy1 O4 C17 -67.0(9) . .
Dy1 Dy1 O4 C17 -176.4(9) 2_666 .
O1 Dy1 O5 C15 101.7(11) 2_666 .
O2 Dy1 O5 C15 -128.2(10) . .
O4 Dy1 O5 C15 -9.9(9) . .
O7 Dy1 O5 C15 146.1(10) . .
O1 Dy1 O5 C15 -71.2(10) . .
O6 Dy1 O5 C15 70.4(9) . .
Dy1 Dy1 O5 C15 -64.7(12) 2_666 .
O1 Dy1 O6 C20 -104.0(10) 2_666 .
O2 Dy1 O6 C20 27.2(13) . .
O4 Dy1 O6 C20 140.7(11) . .
O7 Dy1 O6 C20 -17.0(10) . .
O1 Dy1 O6 C20 -154.1(10) . .
O5 Dy1 O6 C20 65.2(10) . .
Dy1 Dy1 O6 C20 -125.1(10) 2_666 .
O1 Dy1 O7 C22 100.5(9) 2_666 .
O2 Dy1 O7 C22 -142.9(9) . .
O4 Dy1 O7 C22 -23.1(11) . .
O1 Dy1 O7 C22 153.3(8) . .
O5 Dy1 O7 C22 -64.9(9) . .
O6 Dy1 O7 C22 16.4(9) . .
Dy1 Dy1 O7 C22 122.6(9) 2_666 .
Dy1 O2 N1 C1 -69.4(13) . .
Dy1 O2 N1 C2 108.2(9) . .
Dy1 O2 N1 C2' 121.1(15) . .
O2 N1 C1 N2 -174.3(8) . .
C2 N1 C1 N2 7.9(12) . .
C2' N1 C1 N2 -3.6(16) . .
O2 N1 C1 C8 3.9(16) . .
C2 N1 C1 C8 -173.9(9) . .
C2' N1 C1 C8 174.6(14) . .
O3 N2 C1 N1 176.8(9) . .
C3 N2 C1 N1 8.9(12) . .
C3' N2 C1 N1 -11.2(16) . .
O3 N2 C1 C8 -1.5(17) . .
C3 N2 C1 C8 -169.4(9) . .
C3' N2 C1 C8 170.5(14) . .
O2 N1 C2 C5 41.0(14) . .
C1 N1 C2 C5 -141.0(11) . .
C2' N1 C2 C5 -65(7) . .
O2 N1 C2 C4 -77.3(12) . .
C1 N1 C2 C4 100.7(12) . .
C2' N1 C2 C4 177(8) . .
O2 N1 C2 C3 162.7(8) . .
C1 N1 C2 C3 -19.4(11) . .
C2' N1 C2 C3 57(7) . .
O3 N2 C3 C7 -70.4(14) . .
C1 N2 C3 C7 97.9(13) . .
C3' N2 C3 C7 -153(5) . .
O3 N2 C3 C6 49.1(14) . .
C1 N2 C3 C6 -142.5(11) . .
C3' N2 C3 C6 -34(4) . .
O3 N2 C3 C2 171.9(10) . .
C1 N2 C3 C2 -19.8(12) . .
C3' N2 C3 C2 89(5) . .
N1 C2 C3 N2 21.4(9) . .
C5 C2 C3 N2 140.0(14) . .
C4 C2 C3 N2 -93.0(14) . .
N1 C2 C3 C7 -93.4(14) . .
C5 C2 C3 C7 25(2) . .
C4 C2 C3 C7 152.2(12) . .
N1 C2 C3 C6 139.6(13) . .
C5 C2 C3 C6 -101.7(16) . .
C4 C2 C3 C6 25(2) . .
O2 N1 C2' C5' 71(3) . .
C1 N1 C2' C5' -100(2) . .
C2 N1 C2' C5' 152(9) . .
O2 N1 C2' C4' -44(3) . .
C1 N1 C2' C4' 145(2) . .
C2 N1 C2' C4' 37(6) . .
O2 N1 C2' C3' -172.1(16) . .
C1 N1 C2' C3' 17(2) . .
C2 N1 C2' C3' -91(7) . .
N1 C2' C3' C7' -116(4) . .
C5' C2' C3' C7' -4(7) . .
C4' C2' C3' C7' 121(4) . .
N1 C2' C3' C6' 83(4) . .
C5' C2' C3' C6' -165(4) . .
C4' C2' C3' C6' -40(6) . .
N1 C2' C3' N2 -19(2) . .
C5' C2' C3' N2 93(4) . .
C4' C2' C3' N2 -142(3) . .
O3 N2 C3' C7' -50(3) . .
C1 N2 C3' C7' 138(2) . .
C3 N2 C3' C7' 57(4) . .
O3 N2 C3' C6' 77(2) . .
C1 N2 C3' C6' -96(3) . .
C3 N2 C3' C6' -176(6) . .
O3 N2 C3' C2' -168.5(14) . .
C1 N2 C3' C2' 19(2) . .
C3 N2 C3' C2' -62(5) . .
N1 C1 C8 C13 -130.4(12) . .
N2 C1 C8 C13 47.6(16) . .
N1 C1 C8 C9 47.4(15) . .
N2 C1 C8 C9 -134.7(10) . .
Dy1 O1 C9 C10 -73.5(13) 2_666 .
Dy1 O1 C9 C10 97.5(11) . .
Dy1 O1 C9 C8 101.2(10) 2_666 .
Dy1 O1 C9 C8 -87.9(10) . .
C13 C8 C9 C10 -1.0(17) . .
C1 C8 C9 C10 -178.7(10) . .
C13 C8 C9 O1 -175.9(10) . .
C1 C8 C9 O1 6.3(15) . .
O1 C9 C10 C11 174.9(9) . .
C8 C9 C10 C11 0.0(16) . .
C9 C10 C11 C12 0.4(17) . .
C10 C11 C12 C13 0.2(16) . .
C9 C8 C13 C12 1.6(18) . .
C1 C8 C13 C12 179.3(10) . .
C11 C12 C13 C8 -1.2(17) . .
Dy1 O5 C15 C16 5.9(18) . .
Dy1 O5 C15 C14 -173.6(6) . .
O5 C15 C16 C17 0.9(19) . .
C14 C15 C16 C17 -179.6(9) . .
Dy1 O4 C17 C16 -15.6(18) . .
Dy1 O4 C17 C18 170.5(5) . .
C15 C16 C17 O4 4(2) . .
C15 C16 C17 C18 177.6(9) . .
Dy1 O6 C20 C21 14(2) . .
Dy1 O6 C20 C19 -161.7(6) . .
O6 C20 C21 C22 -1(2) . .
C19 C20 C21 C22 175.2(9) . .
Dy1 O7 C22 C21 -13.0(18) . .
Dy1 O7 C22 C23 173.4(5) . .
C20 C21 C22 O7 0.0(19) . .
C20 C21 C22 C23 173.5(9) . .
O5 C15 C14 F1 -14.8(14) . .
C16 C15 C14 F1 165.7(12) . .
O5 C15 C14 F2' 169.2(18) . .
C16 C15 C14 F2' -10(2) . .
O5 C15 C14 F3 -136.2(12) . .
C16 C15 C14 F3 44.2(14) . .
O5 C15 C14 F1' 45(2) . .
C16 C15 C14 F1' -134.9(19) . .
O5 C15 C14 F2 106.1(12) . .
C16 C15 C14 F2 -73.4(14) . .
O5 C15 C14 F3' -70.1(19) . .
C16 C15 C14 F3' 110.3(19) . .
O4 C17 C18 F5' 142.7(16) . .
C16 C17 C18 F5' -32.0(17) . .
O4 C17 C18 F4' -98.7(14) . .
C16 C17 C18 F4' 86.7(15) . .
O4 C17 C18 F4 -68.3(11) . .
C16 C17 C18 F4 117.1(10) . .
O4 C17 C18 F6' 18.5(16) . .
C16 C17 C18 F6' -156.2(14) . .
O4 C17 C18 F6 50.8(11) . .
C16 C17 C18 F6 -123.8(10) . .
O4 C17 C18 F5 172.1(9) . .
C16 C17 C18 F5 -2.6(13) . .
O6 C20 C19 F8 117.4(11) . .
C21 C20 C19 F8 -59.1(12) . .
O6 C20 C19 F7' -53.6(18) . .
C21 C20 C19 F7' 129.8(16) . .
O6 C20 C19 F7 -7.0(13) . .
C21 C20 C19 F7 176.5(9) . .
O6 C20 C19 F9' 174.0(15) . .
C21 C20 C19 F9' -2.5(17) . .
O6 C20 C19 F8' 60.4(16) . .
C21 C20 C19 F8' -116.1(15) . .
O6 C20 C19 F9 -123.7(11) . .
C21 C20 C19 F9 59.8(11) . .
O7 C22 C23 F12' -79.2(15) . .
C21 C22 C23 F12' 106.3(14) . .
O7 C22 C23 F11' 39.3(17) . .
C21 C22 C23 F11' -135.2(15) . .
O7 C22 C23 F10 -161.8(9) . .
C21 C22 C23 F10 23.7(12) . .
O7 C22 C23 F10' 164.8(15) . .
C21 C22 C23 F10' -9.7(17) . .
O7 C22 C23 F11 76.6(11) . .
C21 C22 C23 F11 -97.9(11) . .
O7 C22 C23 F12 -41.9(12) . .
C21 C22 C23 F12 143.6(9) . .
